data_4109701
loop_
_publ_author_name
'Benjamin C. Gorske'
'Brent L. Bastian'
'Grant D. Geske'
'Helen E. Blackwell'

_publ_contact_author_address
;
Department of Chemistry
University of Wisconsin-Madison
1101 University Ave
Madison, WI  53706
USA
;
_publ_contact_author_email iguzei@chem.wisc.edu
_publ_contact_author_fax 608-262-0381
_publ_contact_author_name
;
Guzei, Ilia A. 
;
_publ_contact_author_phone 608-263-4694
_publ_section_title
;
 Local and Tunable n\\rightarrow\p* Interactions Regulate Amide Isomerism
 in the Peptoid Backbone
;
_journal_name_full 'Journal of the American Chemical Society'
_journal_page_first 8928
_journal_page_last 8929
_journal_paper_doi 10.1021/ja071310l
_journal_volume 129
_journal_year 2007
_chemical_formula_moiety 'C24 H28 N4 O5'
_chemical_formula_sum 'C24 H28 N4 O5'
_chemical_formula_weight 452.50
_chemical_name_systematic
; 
 ? 
;
_space_group_IT_number 15
_symmetry_cell_setting monoclinic
_symmetry_Int_Tables_number 15
_symmetry_space_group_name_Hall '-C 2yc'
_symmetry_space_group_name_H-M 'C 1 2/c 1'
_atom_sites_solution_hydrogens geom
_atom_sites_solution_primary direct
_atom_sites_solution_secondary difmap
_audit_creation_method
;
manual editing of the CIF file 
created by SHELXTL Ver. 6.10
and processed with modiCIfer-09152005. 
;
_cell_angle_alpha 90.00
_cell_angle_beta 90.593(2)
_cell_angle_gamma 90.00
_cell_formula_units_Z 8
_cell_length_a 19.352(3)
_cell_length_b 9.5462(16)
_cell_length_c 25.387(4)
_cell_measurement_reflns_used 7629
_cell_measurement_temperature 100(2)
_cell_measurement_theta_max 25.0320
_cell_measurement_theta_min 2.3790
_cell_volume 4689.7(13)
_computing_cell_refinement 'SAINT Ver. 6.22  (Bruker-AXS, 2003)'
_computing_data_collection 'SMART Ver. 5.622 (Bruker-AXS, 2003)'
_computing_data_reduction 'SAINT Ver. 6.22'
_computing_molecular_graphics 'SHELXTL Ver. 6.10'
_computing_publication_material 'SHELXTL Ver. 6.10'
_computing_structure_refinement 'SHELXTL Ver. 6.10'
_computing_structure_solution 'SHELXTL Ver. 6.10 (Bruker-AXS, 2003)'
_diffrn_ambient_temperature 100(2)
_diffrn_measured_fraction_theta_full 0.998
_diffrn_measured_fraction_theta_max 0.998
_diffrn_measurement_device_type 'Bruker CCD-1000 area detector'
_diffrn_measurement_method '0.30\% \w scans'
_diffrn_radiation_monochromator graphite
_diffrn_radiation_source 'fine-focus sealed tube'
_diffrn_radiation_type Mo-K\a
_diffrn_radiation_wavelength 0.71073
_diffrn_reflns_av_R_equivalents 0.0387
_diffrn_reflns_av_sigmaI/netI 0.0270
_diffrn_reflns_limit_h_max 22
_diffrn_reflns_limit_h_min -22
_diffrn_reflns_limit_k_max 11
_diffrn_reflns_limit_k_min -11
_diffrn_reflns_limit_l_max 30
_diffrn_reflns_limit_l_min -30
_diffrn_reflns_number 24394
_diffrn_reflns_theta_full 25.05
_diffrn_reflns_theta_max 25.05
_diffrn_reflns_theta_min 2.10
_diffrn_standards_number 0
_exptl_absorpt_coefficient_mu 0.091
_exptl_absorpt_correction_T_max 0.9740
_exptl_absorpt_correction_T_min 0.9671
_exptl_absorpt_correction_type multi-scan
_exptl_absorpt_process_details
;
SADABS  (Bruker-AXS, 2003)
;
_exptl_crystal_colour yellow
_exptl_crystal_density_diffrn 1.282
_exptl_crystal_description block
_exptl_crystal_F_000 1920
_exptl_crystal_size_max 0.37
_exptl_crystal_size_mid 0.31
_exptl_crystal_size_min 0.29
_refine_diff_density_max 0.190
_refine_diff_density_min -0.181
_refine_diff_density_rms 0.037
_refine_ls_extinction_method none
_refine_ls_goodness_of_fit_ref 1.035
_refine_ls_hydrogen_treatment constr
_refine_ls_matrix_type full
_refine_ls_number_parameters 300
_refine_ls_number_reflns 4145
_refine_ls_number_restraints 0
_refine_ls_restrained_S_all 1.035
_refine_ls_R_factor_all 0.0543
_refine_ls_R_factor_gt 0.0379
_refine_ls_shift/su_max 0.001
_refine_ls_shift/su_mean 0.000
_refine_ls_structure_factor_coef Fsqd
_refine_ls_weighting_details 'calc w=1/[\s^2^(Fo^2^)+(0.0621P)^2^+1.8297P] where P=(Fo^2^+2Fc^2^)/3'
_refine_ls_weighting_scheme calc
_refine_ls_wR_factor_gt 0.0994
_refine_ls_wR_factor_ref 0.1099
_reflns_number_gt 3267
_reflns_number_total 4145
_reflns_threshold_expression I>2\s(I)
_cod_data_source_file ja071310lsi20070529_043730.cif
_cod_data_source_block blackwell05
_cod_original_cell_volume 4689.8(13)
_cod_original_sg_symbol_Hall '-C 2yc      '
_cod_original_sg_symbol_H-M 'C 1 2/c 1 '
_cod_database_code 4109701

loop_
_symmetry_equiv_pos_as_xyz
'x, y, z'
'-x, y, -z+1/2'
'x+1/2, y+1/2, z'
'-x+1/2, y+1/2, -z+1/2'
'-x, -y, -z'
'x, -y, z-1/2'
'-x+1/2, -y+1/2, -z'
'x+1/2, -y+1/2, z-1/2'

loop_
_atom_site_label
_atom_site_type_symbol
_atom_site_fract_x
_atom_site_fract_y
_atom_site_fract_z
_atom_site_U_iso_or_equiv
_atom_site_adp_type
_atom_site_occupancy
_atom_site_symmetry_multiplicity
_atom_site_calc_flag
_atom_site_refinement_flags
O1 O 0.59904(5) 0.77352(11) 0.74634(4) 0.0235(3) Uani 1 1 d .
O2 O 0.60106(5) 1.19930(11) 0.73373(4) 0.0266(3) Uani 1 1 d .
O3 O 0.73960(6) 1.16792(13) 0.80291(4) 0.0352(3) Uani 1 1 d .
O4 O 0.55368(7) 0.88867(14) 1.03794(5) 0.0418(3) Uani 1 1 d .
O5 O 0.58540(7) 1.10518(14) 1.04439(5) 0.0435(3) Uani 1 1 d .
N1 N 0.60070(7) 0.63695(13) 0.67356(5) 0.0247(3) Uani 1 1 d .
N2 N 0.64731(6) 1.00549(12) 0.69856(5) 0.0190(3) Uani 1 1 d .
N3 N 0.66380(6) 0.98506(13) 0.80883(5) 0.0230(3) Uani 1 1 d .
H3 H 0.6459 0.9157 0.7904 0.028 Uiso 1 1 calc R
N4 N 0.57914(7) 0.99532(16) 1.01939(5) 0.0332(4) Uani 1 1 d .
C1 C 0.62210(9) 0.60627(17) 0.61956(6) 0.0292(4) Uani 1 1 d .
H1A H 0.6619 0.5411 0.6203 0.035 Uiso 1 1 calc R
H1B H 0.6370 0.6939 0.6022 0.035 Uiso 1 1 calc R
C2 C 0.56291(9) 0.54106(19) 0.58822(7) 0.0367(4) Uani 1 1 d .
H2A H 0.5262 0.6119 0.5826 0.044 Uiso 1 1 calc R
H2B H 0.5798 0.5117 0.5533 0.044 Uiso 1 1 calc R
C3 C 0.53280(9) 0.41505(19) 0.61644(7) 0.0396(5) Uani 1 1 d .
H3A H 0.4918 0.3804 0.5967 0.047 Uiso 1 1 calc R
H3B H 0.5675 0.3388 0.6178 0.047 Uiso 1 1 calc R
C4 C 0.51212(9) 0.45448(18) 0.67203(7) 0.0341(4) Uani 1 1 d .
H4A H 0.4742 0.5240 0.6706 0.041 Uiso 1 1 calc R
H4B H 0.4951 0.3704 0.6906 0.041 Uiso 1 1 calc R
C5 C 0.57332(9) 0.51565(16) 0.70202(7) 0.0304(4) Uani 1 1 d .
H5A H 0.5587 0.5447 0.7376 0.036 Uiso 1 1 calc R
H5B H 0.6098 0.4437 0.7060 0.036 Uiso 1 1 calc R
C6 C 0.61230(7) 0.75731(15) 0.69909(6) 0.0203(3) Uani 1 1 d .
C7 C 0.64143(8) 0.87886(15) 0.66723(6) 0.0211(3) Uani 1 1 d .
H7A H 0.6876 0.8529 0.6539 0.025 Uiso 1 1 calc R
H7B H 0.6109 0.8970 0.6365 0.025 Uiso 1 1 calc R
C8 C 0.59339(8) 1.09382(15) 0.70652(6) 0.0212(3) Uani 1 1 d .
C9 C 0.52500(8) 1.05617(17) 0.68159(6) 0.0249(4) Uani 1 1 d .
H9A H 0.4896 1.1221 0.6934 0.037 Uiso 1 1 calc R
H9B H 0.5121 0.9609 0.6920 0.037 Uiso 1 1 calc R
H9C H 0.5288 1.0609 0.6432 0.037 Uiso 1 1 calc R
C10 C 0.71385(8) 1.03701(17) 0.72404(6) 0.0250(4) Uani 1 1 d .
H10 H 0.7423 0.9497 0.7224 0.030 Uiso 1 1 calc R
C11 C 0.75385(9) 1.15108(19) 0.69489(6) 0.0319(4) Uani 1 1 d .
H11A H 0.7272 1.2395 0.6958 0.038 Uiso 1 1 calc R
H11B H 0.7985 1.1675 0.7132 0.038 Uiso 1 1 calc R
C12 C 0.76719(8) 1.11163(17) 0.63846(6) 0.0270(4) Uani 1 1 d .
C13 C 0.72530(8) 1.16139(19) 0.59822(7) 0.0328(4) Uani 1 1 d .
H13 H 0.6879 1.2220 0.6062 0.039 Uiso 1 1 calc R
C14 C 0.73709(10) 1.1242(2) 0.54649(7) 0.0431(5) Uani 1 1 d .
H14 H 0.7076 1.1588 0.5193 0.052 Uiso 1 1 calc R
C15 C 0.79114(11) 1.0374(2) 0.53419(8) 0.0490(5) Uani 1 1 d .
H15 H 0.7994 1.0126 0.4986 0.059 Uiso 1 1 calc R
C16 C 0.83321(10) 0.9868(2) 0.57368(8) 0.0448(5) Uani 1 1 d .
H16 H 0.8708 0.9270 0.5653 0.054 Uiso 1 1 calc R
C17 C 0.82115(9) 1.02264(18) 0.62541(7) 0.0352(4) Uani 1 1 d .
H17 H 0.8502 0.9859 0.6525 0.042 Uiso 1 1 calc R
C18 C 0.70619(8) 1.07424(17) 0.78232(6) 0.0256(4) Uani 1 1 d .
C19 C 0.64549(8) 0.99098(16) 0.86181(6) 0.0231(3) Uani 1 1 d .
C20 C 0.60887(8) 0.87750(16) 0.88212(6) 0.0242(4) Uani 1 1 d .
H20 H 0.5986 0.7996 0.8601 0.029 Uiso 1 1 calc R
C21 C 0.58754(8) 0.87719(17) 0.93372(6) 0.0266(4) Uani 1 1 d .
H21 H 0.5630 0.7995 0.9476 0.032 Uiso 1 1 calc R
C22 C 0.60257(8) 0.99226(17) 0.96492(6) 0.0270(4) Uani 1 1 d .
C23 C 0.63907(9) 1.10464(19) 0.94597(6) 0.0333(4) Uani 1 1 d .
H23 H 0.6490 1.1821 0.9683 0.040 Uiso 1 1 calc R
C24 C 0.66126(9) 1.10490(18) 0.89452(6) 0.0317(4) Uani 1 1 d .
H24 H 0.6870 1.1818 0.8814 0.038 Uiso 1 1 calc R

loop_
_atom_site_aniso_label
_atom_site_aniso_U_11
_atom_site_aniso_U_22
_atom_site_aniso_U_33
_atom_site_aniso_U_23
_atom_site_aniso_U_13
_atom_site_aniso_U_12
O1 0.0252(6) 0.0257(6) 0.0194(6) 0.0023(4) -0.0007(4) -0.0025(4)
O2 0.0337(6) 0.0192(6) 0.0267(6) -0.0011(5) -0.0019(5) -0.0019(5)
O3 0.0322(6) 0.0455(7) 0.0279(6) -0.0069(6) -0.0024(5) -0.0165(6)
O4 0.0438(7) 0.0552(9) 0.0266(7) 0.0060(6) 0.0058(5) -0.0018(7)
O5 0.0501(8) 0.0572(9) 0.0232(7) -0.0125(6) -0.0022(6) 0.0007(7)
N1 0.0297(7) 0.0194(7) 0.0250(7) 0.0002(6) -0.0006(6) -0.0013(6)
N2 0.0197(6) 0.0198(7) 0.0175(6) 0.0003(5) -0.0027(5) -0.0036(5)
N3 0.0250(7) 0.0258(7) 0.0180(7) -0.0027(5) -0.0029(5) -0.0026(5)
N4 0.0292(8) 0.0488(10) 0.0216(8) -0.0008(7) -0.0030(6) 0.0046(7)
C1 0.0348(9) 0.0248(9) 0.0280(9) -0.0046(7) 0.0010(7) 0.0025(7)
C2 0.0393(10) 0.0378(10) 0.0329(10) -0.0111(8) -0.0042(8) 0.0034(8)
C3 0.0343(10) 0.0322(10) 0.0520(12) -0.0119(9) -0.0083(8) -0.0029(8)
C4 0.0302(9) 0.0245(9) 0.0475(11) -0.0013(8) -0.0024(8) -0.0019(7)
C5 0.0338(9) 0.0212(8) 0.0361(10) 0.0042(7) -0.0013(7) -0.0036(7)
C6 0.0169(7) 0.0223(8) 0.0215(8) 0.0013(6) -0.0039(6) 0.0021(6)
C7 0.0210(8) 0.0230(8) 0.0191(8) -0.0001(6) -0.0018(6) -0.0002(6)
C8 0.0275(8) 0.0186(8) 0.0175(8) 0.0044(6) 0.0006(6) -0.0024(6)
C9 0.0234(8) 0.0247(8) 0.0266(8) 0.0004(7) -0.0015(6) 0.0019(7)
C10 0.0201(8) 0.0329(9) 0.0221(8) -0.0006(7) -0.0019(6) -0.0044(7)
C11 0.0280(9) 0.0390(10) 0.0285(9) -0.0026(8) 0.0001(7) -0.0123(8)
C12 0.0223(8) 0.0306(9) 0.0281(9) 0.0029(7) 0.0018(7) -0.0108(7)
C13 0.0244(8) 0.0376(10) 0.0363(10) 0.0077(8) -0.0002(7) -0.0073(7)
C14 0.0392(11) 0.0605(13) 0.0295(10) 0.0126(9) -0.0040(8) -0.0189(10)
C15 0.0566(13) 0.0618(14) 0.0287(10) -0.0048(10) 0.0107(9) -0.0215(11)
C16 0.0418(11) 0.0416(11) 0.0512(13) -0.0061(9) 0.0180(10) -0.0036(9)
C17 0.0273(9) 0.0390(10) 0.0393(11) 0.0083(8) -0.0009(8) -0.0045(8)
C18 0.0208(8) 0.0308(9) 0.0249(8) -0.0002(7) -0.0048(6) -0.0026(7)
C19 0.0214(8) 0.0281(9) 0.0197(8) 0.0007(6) -0.0047(6) 0.0040(7)
C20 0.0251(8) 0.0254(8) 0.0219(8) -0.0017(7) -0.0038(6) 0.0040(7)
C21 0.0252(8) 0.0307(9) 0.0238(9) 0.0041(7) -0.0014(6) 0.0025(7)
C22 0.0268(8) 0.0381(10) 0.0160(8) -0.0008(7) -0.0028(6) 0.0055(7)
C23 0.0400(10) 0.0354(10) 0.0243(9) -0.0074(7) -0.0037(7) -0.0023(8)
C24 0.0368(9) 0.0350(10) 0.0233(9) -0.0027(7) -0.0004(7) -0.0071(8)

loop_
_atom_type_symbol
_atom_type_description
_atom_type_scat_dispersion_real
_atom_type_scat_dispersion_imag
_atom_type_scat_source
C C 0.0033 0.0016 'International Tables Vol C Tables 4.2.6.8 and 6.1.1.4'
H H 0.0000 0.0000 'International Tables Vol C Tables 4.2.6.8 and 6.1.1.4'
N N 0.0061 0.0033 'International Tables Vol C Tables 4.2.6.8 and 6.1.1.4'
O O 0.0106 0.0060 'International Tables Vol C Tables 4.2.6.8 and 6.1.1.4'

loop_
_geom_angle_atom_site_label_1
_geom_angle_atom_site_label_2
_geom_angle_atom_site_label_3
_geom_angle
_geom_angle_publ_flag
C6 N1 C1 125.27(13) yes
C6 N1 C5 119.95(13) yes
C1 N1 C5 114.21(12) yes
C8 N2 C7 122.88(12) yes
C8 N2 C10 118.65(12) yes
C7 N2 C10 118.45(12) yes
C18 N3 C19 127.58(13) yes
C18 N3 H3 116.2 ?
C19 N3 H3 116.2 ?
O4 N4 O5 123.13(14) yes
O4 N4 C22 118.47(14) yes
O5 N4 C22 118.39(15) yes
N1 C1 C2 110.64(13) ?
N1 C1 H1A 109.5 ?
C2 C1 H1A 109.5 ?
N1 C1 H1B 109.5 ?
C2 C1 H1B 109.5 ?
H1A C1 H1B 108.1 ?
C3 C2 C1 111.58(15) ?
C3 C2 H2A 109.3 ?
C1 C2 H2A 109.3 ?
C3 C2 H2B 109.3 ?
C1 C2 H2B 109.3 ?
H2A C2 H2B 108.0 ?
C4 C3 C2 110.37(14) ?
C4 C3 H3A 109.6 ?
C2 C3 H3A 109.6 ?
C4 C3 H3B 109.6 ?
C2 C3 H3B 109.6 ?
H3A C3 H3B 108.1 ?
C5 C4 C3 110.47(14) ?
C5 C4 H4A 109.6 ?
C3 C4 H4A 109.6 ?
C5 C4 H4B 109.6 ?
C3 C4 H4B 109.6 ?
H4A C4 H4B 108.1 ?
N1 C5 C4 109.90(13) ?
N1 C5 H5A 109.7 ?
C4 C5 H5A 109.7 ?
N1 C5 H5B 109.7 ?
C4 C5 H5B 109.7 ?
H5A C5 H5B 108.2 ?
O1 C6 N1 122.77(13) ?
O1 C6 C7 119.98(13) ?
N1 C6 C7 117.24(13) ?
N2 C7 C6 111.73(12) ?
N2 C7 H7A 109.3 ?
C6 C7 H7A 109.3 ?
N2 C7 H7B 109.3 ?
C6 C7 H7B 109.3 ?
H7A C7 H7B 107.9 ?
O2 C8 N2 120.24(14) ?
O2 C8 C9 122.19(14) ?
N2 C8 C9 117.57(13) ?
C8 C9 H9A 109.5 ?
C8 C9 H9B 109.5 ?
H9A C9 H9B 109.5 ?
C8 C9 H9C 109.5 ?
H9A C9 H9C 109.5 ?
H9B C9 H9C 109.5 ?
N2 C10 C18 112.39(12) ?
N2 C10 C11 112.25(13) ?
C18 C10 C11 110.89(13) ?
N2 C10 H10 107.0 ?
C18 C10 H10 107.0 ?
C11 C10 H10 107.0 ?
C12 C11 C10 111.98(13) ?
C12 C11 H11A 109.2 ?
C10 C11 H11A 109.2 ?
C12 C11 H11B 109.2 ?
C10 C11 H11B 109.2 ?
H11A C11 H11B 107.9 ?
C13 C12 C17 118.08(16) ?
C13 C12 C11 120.81(15) ?
C17 C12 C11 121.10(15) ?
C14 C13 C12 120.86(17) ?
C14 C13 H13 119.6 ?
C12 C13 H13 119.6 ?
C15 C14 C13 120.34(18) ?
C15 C14 H14 119.8 ?
C13 C14 H14 119.8 ?
C14 C15 C16 119.59(18) ?
C14 C15 H15 120.2 ?
C16 C15 H15 120.2 ?
C15 C16 C17 120.21(19) ?
C15 C16 H16 119.9 ?
C17 C16 H16 119.9 ?
C16 C17 C12 120.91(17) ?
C16 C17 H17 119.5 ?
C12 C17 H17 119.5 ?
O3 C18 N3 124.45(14) ?
O3 C18 C10 121.94(14) ?
N3 C18 C10 113.36(13) ?
N3 C19 C20 117.35(13) ?
N3 C19 C24 123.17(14) ?
C20 C19 C24 119.47(14) ?
C21 C20 C19 120.74(15) ?
C21 C20 H20 119.6 ?
C19 C20 H20 119.6 ?
C20 C21 C22 118.65(15) ?
C20 C21 H21 120.7 ?
C22 C21 H21 120.7 ?
C23 C22 C21 121.68(15) ?
C23 C22 N4 118.80(15) ?
C21 C22 N4 119.52(15) ?
C22 C23 C24 119.95(15) ?
C22 C23 H23 120.0 ?
C24 C23 H23 120.0 ?
C23 C24 C19 119.49(16) ?
C23 C24 H24 120.3 ?
C19 C24 H24 120.3 ?

loop_
_geom_bond_atom_site_label_1
_geom_bond_atom_site_label_2
_geom_bond_distance
_geom_bond_publ_flag
O1 C6 1.2391(18) yes
O2 C8 1.2293(18) yes
O3 C18 1.2181(19) yes
O4 N4 1.2272(19) yes
O5 N4 1.2312(18) yes
N1 C6 1.3371(19) yes
N1 C1 1.466(2) yes
N1 C5 1.467(2) yes
N2 C8 1.3583(19) yes
N2 C7 1.4508(19) yes
N2 C10 1.4664(19) yes
N3 C18 1.365(2) yes
N3 C19 1.3957(19) yes
N3 H3 0.8800 ?
N4 C22 1.460(2) yes
C1 C2 1.521(2) ?
C1 H1A 0.9900 ?
C1 H1B 0.9900 ?
C2 C3 1.519(3) ?
C2 H2A 0.9900 ?
C2 H2B 0.9900 ?
C3 C4 1.518(3) ?
C3 H3A 0.9900 ?
C3 H3B 0.9900 ?
C4 C5 1.518(2) ?
C4 H4A 0.9900 ?
C4 H4B 0.9900 ?
C5 H5A 0.9900 ?
C5 H5B 0.9900 ?
C6 C7 1.526(2) ?
C7 H7A 0.9900 ?
C7 H7B 0.9900 ?
C8 C9 1.505(2) ?
C9 H9A 0.9800 ?
C9 H9B 0.9800 ?
C9 H9C 0.9800 ?
C10 C18 1.530(2) ?
C10 C11 1.531(2) ?
C10 H10 1.0000 ?
C11 C12 1.506(2) ?
C11 H11A 0.9900 ?
C11 H11B 0.9900 ?
C12 C13 1.382(2) ?
C12 C17 1.389(2) ?
C13 C14 1.382(3) ?
C13 H13 0.9500 ?
C14 C15 1.373(3) ?
C14 H14 0.9500 ?
C15 C16 1.373(3) ?
C15 H15 0.9500 ?
C16 C17 1.379(3) ?
C16 H16 0.9500 ?
C17 H17 0.9500 ?
C19 C20 1.396(2) ?
C19 C24 1.400(2) ?
C20 C21 1.377(2) ?
C20 H20 0.9500 ?
C21 C22 1.383(2) ?
C21 H21 0.9500 ?
C22 C23 1.374(2) ?
C23 C24 1.379(2) ?
C23 H23 0.9500 ?
C24 H24 0.9500 ?

loop_
_geom_hbond_atom_site_label_D
_geom_hbond_atom_site_label_H
_geom_hbond_atom_site_label_A
_geom_hbond_distance_DH
_geom_hbond_distance_HA
_geom_hbond_distance_DA
_geom_hbond_angle_DHA
N3 H3 O1 0.88 1.97 2.8502(16) 174.4

loop_
_geom_torsion_atom_site_label_1
_geom_torsion_atom_site_label_2
_geom_torsion_atom_site_label_3
_geom_torsion_atom_site_label_4
_geom_torsion
C6 N1 C1 C2 -133.25(16)
C5 N1 C1 C2 55.47(18)
N1 C1 C2 C3 -52.82(19)
C1 C2 C3 C4 54.09(19)
C2 C3 C4 C5 -56.02(19)
C6 N1 C5 C4 130.58(15)
C1 N1 C5 C4 -57.64(17)
C3 C4 C5 N1 56.88(18)
C1 N1 C6 O1 -172.94(13)
C5 N1 C6 O1 -2.1(2)
C1 N1 C6 C7 8.6(2)
C5 N1 C6 C7 179.45(13)
C8 N2 C7 C6 -82.90(16)
C10 N2 C7 C6 95.15(15)
O1 C6 C7 N2 -2.28(19)
N1 C6 C7 N2 176.20(12)
C7 N2 C8 O2 179.50(13)
C10 N2 C8 O2 1.5(2)
C7 N2 C8 C9 0.3(2)
C10 N2 C8 C9 -177.75(12)
C8 N2 C10 C18 47.05(18)
C7 N2 C10 C18 -131.09(14)
C8 N2 C10 C11 -78.77(17)
C7 N2 C10 C11 103.09(15)
N2 C10 C11 C12 -58.03(18)
C18 C10 C11 C12 175.34(13)
C10 C11 C12 C13 98.27(18)
C10 C11 C12 C17 -80.72(19)
C17 C12 C13 C14 -0.4(2)
C11 C12 C13 C14 -179.38(15)
C12 C13 C14 C15 -0.4(3)
C13 C14 C15 C16 0.5(3)
C14 C15 C16 C17 0.2(3)
C15 C16 C17 C12 -0.9(3)
C13 C12 C17 C16 1.0(2)
C11 C12 C17 C16 -179.96(16)
C19 N3 C18 O3 6.6(3)
C19 N3 C18 C10 -179.13(13)
N2 C10 C18 O3 -139.68(15)
C11 C10 C18 O3 -13.1(2)
N2 C10 C18 N3 45.85(18)
C11 C10 C18 N3 172.41(13)
C18 N3 C19 C20 -171.45(14)
C18 N3 C19 C24 9.5(2)
N3 C19 C20 C21 -178.43(13)
C24 C19 C20 C21 0.7(2)
C19 C20 C21 C22 0.6(2)
C20 C21 C22 C23 -1.2(2)
C20 C21 C22 N4 178.71(14)
O4 N4 C22 C23 -171.72(15)
O5 N4 C22 C23 8.8(2)
O4 N4 C22 C21 8.4(2)
O5 N4 C22 C21 -171.06(15)
C21 C22 C23 C24 0.5(3)
N4 C22 C23 C24 -179.43(15)
C22 C23 C24 C19 0.9(3)
N3 C19 C24 C23 177.65(15)
C20 C19 C24 C23 -1.4(2)
